data_7111918
loop_
_publ_author_name
'Lucia Pineiro-Lopez'
'Maksym Seredyuk'
'M. Carmen Munoz'
'Jose A. Real'

_publ_section_title
;
 Two- and one-step cooperative spin transitions in Hofmann-like clathrates
 with enhanced loading capacity
;
_journal_name_full Chem.Commun.
_journal_page_first 1833
_journal_paper_doi 10.1039/c3cc48595a
_journal_volume 50
_journal_year 2014
_chemical_formula_sum 'C30 H18 Fe N8 O4 Pt'
_chemical_formula_weight 805.46
_chemical_name_systematic
;
 ?
;
_space_group_IT_number 2
_symmetry_cell_setting triclinic
_symmetry_space_group_name_Hall '-P 1'
_symmetry_space_group_name_H-M 'P -1'
_atom_sites_solution_hydrogens none
_atom_sites_solution_primary direct
_atom_sites_solution_secondary difmap
_audit_creation_method SHELXL-97
_cell_angle_alpha 86.393(6)
_cell_angle_beta 84.502(8)
_cell_angle_gamma 89.936(5)
_cell_formula_units_Z 2
_cell_length_a 7.4872(7)
_cell_length_b 14.3024(7)
_cell_length_c 15.0203(15)
_cell_measurement_reflns_used 100
_cell_measurement_temperature 250(1)
_cell_measurement_theta_max 20
_cell_measurement_theta_min 12
_cell_volume 1597.9(2)
_computing_cell_refinement 'HKL DENZO'
_computing_data_collection COLLECT
_computing_data_reduction 'HKL DENZO and SCALEPACK'
_computing_structure_refinement 'SHELXL-97 (Sheldrick, 2008)'
_computing_structure_solution SHELXS-97
_diffrn_ambient_temperature 250(1)
_diffrn_measured_fraction_theta_full 0.998
_diffrn_measured_fraction_theta_max 0.871
_diffrn_radiation_monochromator graphite
_diffrn_radiation_source 'fine-focus sealed tube'
_diffrn_radiation_type MoK\a
_diffrn_radiation_wavelength 0.71073
_diffrn_reflns_av_R_equivalents 0.0772
_diffrn_reflns_av_sigmaI/netI 0.1054
_diffrn_reflns_limit_h_max 8
_diffrn_reflns_limit_h_min -10
_diffrn_reflns_limit_k_max 20
_diffrn_reflns_limit_k_min -20
_diffrn_reflns_limit_l_max 20
_diffrn_reflns_limit_l_min -20
_diffrn_reflns_number 14808
_diffrn_reflns_theta_full 25.00
_diffrn_reflns_theta_max 30.63
_diffrn_reflns_theta_min 3.00
_exptl_absorpt_coefficient_mu 4.873
_exptl_absorpt_correction_T_max 0.7586
_exptl_absorpt_correction_T_min 0.6965
_exptl_absorpt_correction_type empirical
_exptl_absorpt_process_details 'Empirical absorption correction:XABS2'
_exptl_crystal_colour yellow
_exptl_crystal_density_diffrn 1.674
_exptl_crystal_density_method 'not measured'
_exptl_crystal_description prismatic
_exptl_crystal_F_000 780
_exptl_crystal_size_max 0.08
_exptl_crystal_size_mid 0.08
_exptl_crystal_size_min 0.06
_refine_diff_density_max 1.213
_refine_diff_density_min -1.285
_refine_diff_density_rms 0.569
_refine_ls_extinction_method none
_refine_ls_goodness_of_fit_ref 1.161
_refine_ls_hydrogen_treatment none
_refine_ls_matrix_type full
_refine_ls_number_parameters 178
_refine_ls_number_reflns 8591
_refine_ls_number_restraints 11
_refine_ls_restrained_S_all 1.162
_refine_ls_R_factor_all 0.1249
_refine_ls_R_factor_gt 0.0995
_refine_ls_shift/su_max 0.042
_refine_ls_shift/su_mean 0.017
_refine_ls_structure_factor_coef Fsqd
_refine_ls_weighting_details 'calc w=1/[\s^2^(Fo^2^)+(0.0621P)^2^+0.0000P] where P=(Fo^2^+2Fc^2^)/3'
_refine_ls_weighting_scheme calc
_refine_ls_wR_factor_gt 0.1844
_refine_ls_wR_factor_ref 0.2111
_reflns_number_gt 6945
_reflns_number_total 8591
_reflns_threshold_expression >2sigma(I)
_cod_data_source_file c3cc48595a.txt
_cod_data_source_block shelxl
_cod_original_sg_symbol_H-M P-1
_cod_database_code 7111918

loop_
_symmetry_equiv_pos_as_xyz
'x, y, z'
'-x, -y, -z'

loop_
_atom_site_label
_atom_site_type_symbol
_atom_site_fract_x
_atom_site_fract_y
_atom_site_fract_z
_atom_site_U_iso_or_equiv
_atom_site_adp_type
_atom_site_occupancy
_atom_site_symmetry_multiplicity
_atom_site_calc_flag
_atom_site_refinement_flags
N7 N -0.021(8) 0.173(2) 0.801(3) 0.23(2) Uiso 1 1 d D
N8 N 0.406(5) 0.381(7) 0.035(3) 0.68(11) Uiso 1 1 d D
C19 C -0.024(4) 0.268(2) 0.7918(18) 0.081(7) Uiso 1 1 d D
C20 C -0.045(5) 0.320(2) 0.869(2) 0.099(9) Uiso 1 1 d .
C21 C -0.030(6) 0.414(3) 0.856(3) 0.127(13) Uiso 1 1 d .
C22 C -0.045(5) 0.458(3) 0.768(3) 0.111(11) Uiso 1 1 d .
C23 C -0.034(5) 0.406(3) 0.697(2) 0.113(11) Uiso 1 1 d .
C24 C -0.031(4) 0.313(2) 0.7052(19) 0.083(7) Uiso 1 1 d .
C25 C 0.461(3) 0.347(2) 0.1160(16) 0.133(14) Uiso 1 1 d GD
C26 C 0.642(3) 0.346(2) 0.1296(17) 0.134(13) Uiso 1 1 d GD
C27 C 0.697(3) 0.308(2) 0.2099(19) 0.143(14) Uiso 1 1 d G
C28 C 0.571(4) 0.270(2) 0.2766(16) 0.111(10) Uiso 1 1 d G
C29 C 0.390(4) 0.272(2) 0.2630(17) 0.172(19) Uiso 1 1 d G
C30 C 0.335(3) 0.310(2) 0.183(2) 0.25(3) Uiso 1 1 d GD
Pt1 Pt 0.00681(5) 0.25891(2) 0.46230(3) 0.02121(19) Uani 1 1 d .
Fe1 Fe -0.5000 0.5000 0.5000 0.0220(5) Uani 1 2 d S
Fe2 Fe 0.5000 0.0000 0.5000 0.0215(5) Uani 1 2 d S
N1 N -0.4814(16) 0.5941(8) 0.3779(8) 0.032(2) Uiso 1 1 d .
N2 N -0.2834(17) 0.4147(8) 0.4436(8) 0.029(2) Uiso 1 1 d .
N5 N 0.512(2) -0.0007(11) 0.3510(10) 0.049(3) Uiso 1 1 d .
N3 N 0.2953(17) 0.1065(9) 0.4969(8) 0.029(2) Uiso 1 1 d .
N4 N -0.2940(18) 0.1054(9) 0.4871(8) 0.032(2) Uiso 1 1 d .
N6 N 0.3063(16) 0.4133(8) 0.4484(7) 0.028(2) Uiso 1 1 d .
O1 O -0.023(5) 0.121(3) 0.733(2) 0.167(12) Uiso 1 1 d D
O2 O -0.011(7) 0.123(3) 0.876(3) 0.25(2) Uiso 1 1 d D
O3 O 0.246(7) 0.414(3) 0.029(3) 0.27(2) Uiso 1 1 d D
O4 O 0.516(7) 0.390(8) -0.038(2) 0.97(13) Uiso 1 1 d D
C1 C -0.468(2) 0.5527(12) 0.2924(11) 0.040(3) Uiso 1 1 d .
C2 C -0.465(3) 0.6134(14) 0.2181(13) 0.053(4) Uiso 1 1 d .
C3 C -0.475(3) 0.7101(15) 0.2210(13) 0.057(4) Uiso 1 1 d .
C4 C -0.476(3) 0.7470(14) 0.3035(13) 0.052(4) Uiso 1 1 d .
C5 C -0.483(2) 0.6868(11) 0.3798(10) 0.036(3) Uiso 1 1 d .
C6 C -0.472(4) 0.766(2) 0.1419(19) 0.082(7) Uiso 1 1 d .
C7 C -0.486(4) 0.8148(19) 0.0709(17) 0.074(6) Uiso 1 1 d .
C8 C -0.503(4) 0.868(2) -0.0036(19) 0.077(7) Uiso 1 1 d .
C9 C -0.1775(16) 0.3573(8) 0.4456(7) 0.019(2) Uiso 1 1 d .
C10 C 0.362(3) 0.0092(15) 0.3111(14) 0.058(5) Uiso 1 1 d .
C11 C 0.364(3) 0.0338(17) 0.2195(16) 0.070(6) Uiso 1 1 d .
C12 C 0.513(4) 0.0480(18) 0.1690(17) 0.072(6) Uiso 1 1 d .
C13 C 0.663(3) 0.0406(17) 0.2042(15) 0.066(5) Uiso 1 1 d .
C14 C 0.670(3) 0.0085(17) 0.2992(16) 0.068(6) Uiso 1 1 d .
C15 C 0.507(5) 0.089(3) 0.075(2) 0.105(10) Uiso 1 1 d .
C16 C 0.1926(17) 0.1626(9) 0.4839(8) 0.022(2) Uiso 1 1 d .
C17 C -0.1865(16) 0.1625(9) 0.4796(7) 0.020(2) Uiso 1 1 d .
C18 C 0.1979(17) 0.3571(9) 0.4485(8) 0.022(2) Uiso 1 1 d .

loop_
_atom_site_aniso_label
_atom_site_aniso_U_11
_atom_site_aniso_U_22
_atom_site_aniso_U_33
_atom_site_aniso_U_23
_atom_site_aniso_U_13
_atom_site_aniso_U_12
Pt1 0.0107(2) 0.0097(2) 0.0432(3) -0.00096(17) -0.00336(17) 0.00032(15)
Fe1 0.0135(10) 0.0109(10) 0.0414(13) 0.0018(9) -0.0038(9) 0.0003(8)
Fe2 0.0114(10) 0.0105(10) 0.0418(14) 0.0036(9) -0.0021(9) -0.0005(7)

loop_
_atom_type_symbol
_atom_type_description
_atom_type_scat_dispersion_real
_atom_type_scat_dispersion_imag
_atom_type_scat_source
C C 0.0033 0.0016 'International Tables Vol C Tables 4.2.6.8 and 6.1.1.4'
H H 0.0000 0.0000 'International Tables Vol C Tables 4.2.6.8 and 6.1.1.4'
N N 0.0061 0.0033 'International Tables Vol C Tables 4.2.6.8 and 6.1.1.4'
Fe Fe 0.3463 0.8444 'International Tables Vol C Tables 4.2.6.8 and 6.1.1.4'
Pt Pt -1.7033 8.3905 'International Tables Vol C Tables 4.2.6.8 and 6.1.1.4'
O O 0.0106 0.0060 'International Tables Vol C Tables 4.2.6.8 and 6.1.1.4'

loop_
_geom_angle_atom_site_label_1
_geom_angle_atom_site_label_2
_geom_angle_atom_site_label_3
_geom_angle
_geom_angle_site_symmetry_1
_geom_angle_site_symmetry_3
O1 N7 O2 112(4) . .
O1 N7 C19 122(4) . .
O2 N7 C19 126(4) . .
O4 N8 O3 116.7(11) . .
O4 N8 C25 122.1(16) . .
O3 N8 C25 121(3) . .
C20 C19 N7 119(3) . .
C20 C19 C24 121(3) . .
N7 C19 C24 119(3) . .
C19 C20 C21 116(3) . .
C22 C21 C20 120(4) . .
C23 C22 C21 119(4) . .
C22 C23 C24 122(4) . .
C23 C24 C19 118(3) . .
C26 C25 C30 120.0 . .
C26 C25 N8 120.4(6) . .
C30 C25 N8 119.6(6) . .
C27 C26 C25 120.0 . .
C28 C27 C26 120.0 . .
C29 C28 C27 120.0 . .
C28 C29 C30 120.0 . .
C29 C30 C25 120.0 . .
C18 Pt1 C9 89.9(5) . .
C18 Pt1 C17 178.3(4) . .
C9 Pt1 C17 89.5(5) . .
C18 Pt1 C16 89.2(5) . .
C9 Pt1 C16 177.6(4) . .
C17 Pt1 C16 91.3(5) . .
N6 Fe1 N6 180.0(9) 1_455 2_566
N6 Fe1 N2 90.7(5) 1_455 .
N6 Fe1 N2 89.3(5) 2_566 .
N6 Fe1 N2 89.3(5) 1_455 2_466
N6 Fe1 N2 90.7(5) 2_566 2_466
N2 Fe1 N2 180.000(3) . 2_466
N6 Fe1 N1 88.4(4) 1_455 2_466
N6 Fe1 N1 91.6(4) 2_566 2_466
N2 Fe1 N1 89.0(4) . 2_466
N2 Fe1 N1 91.0(4) 2_466 2_466
N6 Fe1 N1 91.6(4) 1_455 .
N6 Fe1 N1 88.4(4) 2_566 .
N2 Fe1 N1 91.0(4) . .
N2 Fe1 N1 89.0(4) 2_466 .
N1 Fe1 N1 180.000(2) 2_466 .
N4 Fe2 N4 180.000(1) 2_556 1_655
N4 Fe2 N3 90.8(5) 2_556 2_656
N4 Fe2 N3 89.2(5) 1_655 2_656
N4 Fe2 N3 89.2(5) 2_556 .
N4 Fe2 N3 90.8(5) 1_655 .
N3 Fe2 N3 180.000(2) 2_656 .
N4 Fe2 N5 90.2(5) 2_556 .
N4 Fe2 N5 89.8(5) 1_655 .
N3 Fe2 N5 90.7(5) 2_656 .
N3 Fe2 N5 89.3(5) . .
N4 Fe2 N5 89.8(5) 2_556 2_656
N4 Fe2 N5 90.2(5) 1_655 2_656
N3 Fe2 N5 89.3(5) 2_656 2_656
N3 Fe2 N5 90.7(5) . 2_656
N5 Fe2 N5 180.000(2) . 2_656
C5 N1 C1 119.0(13) . .
C5 N1 Fe1 122.8(9) . .
C1 N1 Fe1 118.1(10) . .
C9 N2 Fe1 154.9(10) . .
C10 N5 C14 117.9(18) . .
C10 N5 Fe2 119.2(13) . .
C14 N5 Fe2 121.4(14) . .
C16 N3 Fe2 171.3(11) . .
C17 N4 Fe2 178.8(13) . 1_455
C18 N6 Fe1 158.4(10) . 1_655
C2 C1 N1 116.4(15) . .
C3 C2 C1 124.1(17) . .
C2 C3 C6 120(2) . .
C2 C3 C4 117.6(19) . .
C6 C3 C4 122(2) . .
C5 C4 C3 119.2(18) . .
N1 C5 C4 123.5(14) . .
C7 C6 C3 174(3) . .
C6 C7 C8 179(3) . .
C15 C8 C7 174(3) 2_565 .
N2 C9 Pt1 174.2(10) . .
N5 C10 C11 122(2) . .
C12 C11 C10 122(2) . .
C11 C12 C13 119(3) . .
C11 C12 C15 119(3) . .
C13 C12 C15 121(3) . .
C12 C13 C14 122(2) . .
N5 C14 C13 117(2) . .
C8 C15 C12 172(4) 2_565 .
N3 C16 Pt1 178.4(13) . .
N4 C17 Pt1 177.5(12) . .
N6 C18 Pt1 174.1(10) . .

loop_
_geom_bond_atom_site_label_1
_geom_bond_atom_site_label_2
_geom_bond_distance
_geom_bond_site_symmetry_2
N7 O1 1.303(10) .
N7 O2 1.304(11) .
N7 C19 1.360(10) .
N8 O4 1.299(12) .
N8 O3 1.298(12) .
N8 C25 1.389(7) .
C19 C20 1.42(4) .
C19 C24 1.42(4) .
C20 C21 1.36(5) .
C21 C22 1.44(6) .
C22 C23 1.33(5) .
C23 C24 1.34(4) .
C25 C26 1.3900 .
C25 C30 1.3900 .
C26 C27 1.3900 .
C27 C28 1.3900 .
C28 C29 1.3900 .
C29 C30 1.3900 .
Pt1 C18 1.994(13) .
Pt1 C9 1.991(12) .
Pt1 C17 1.987(12) .
Pt1 C16 1.991(13) .
Fe1 N6 2.141(12) 1_455
Fe1 N6 2.141(12) 2_566
Fe1 N2 2.167(12) .
Fe1 N2 2.167(12) 2_466
Fe1 N1 2.199(12) 2_466
Fe1 N1 2.199(12) .
Fe2 N4 2.144(13) 2_556
Fe2 N4 2.144(13) 1_655
Fe2 N3 2.161(12) 2_656
Fe2 N3 2.161(12) .
Fe2 N5 2.232(15) .
Fe2 N5 2.232(15) 2_656
N1 C5 1.328(19) .
N1 C1 1.443(19) .
N2 C9 1.142(17) .
N5 C10 1.33(3) .
N5 C14 1.35(3) .
N3 C16 1.132(18) .
N4 C17 1.141(19) .
N4 Fe2 2.144(13) 1_455
N6 C18 1.142(18) .
N6 Fe1 2.141(12) 1_655
C1 C2 1.37(3) .
C2 C3 1.39(3) .
C3 C6 1.39(3) .
C3 C4 1.38(3) .
C4 C5 1.39(2) .
C6 C7 1.25(4) .
C7 C8 1.33(4) .
C8 C15 1.20(4) 2_565
C10 C11 1.40(3) .
C11 C12 1.30(4) .
C12 C13 1.28(3) .
C12 C15 1.50(4) .
C13 C14 1.48(3) .
C15 C8 1.20(4) 2_565
